data_7106805
loop_
_publ_author_name
'Masakazu Morimoto'
'Kimie Murata'
'Tsuyoshi Michinobu'

_publ_section_title
;
 Photochemical control of a highly efficient addition reaction between
 electron-rich alkynes and tetracyanoethylene
;
_journal_name_full Chem.Commun.
_journal_page_first 9819
_journal_paper_doi 10.1039/c1cc13476k
_journal_volume 47
_journal_year 2011
_chemical_formula_sum 'C31 H23 F6 N S2'
_chemical_formula_weight 587.62
_chemical_name_systematic
;
?
;
_space_group_IT_number 2
_symmetry_cell_setting triclinic
_symmetry_space_group_name_Hall '-P 1'
_symmetry_space_group_name_H-M 'P -1'
_atom_sites_solution_hydrogens geom
_atom_sites_solution_primary direct
_atom_sites_solution_secondary difmap
_audit_creation_method SHELXL-97
_cell_angle_alpha 73.8990(10)
_cell_angle_beta 82.837(2)
_cell_angle_gamma 77.2150(10)
_cell_formula_units_Z 4
_cell_length_a 11.2172(10)
_cell_length_b 14.1305(12)
_cell_length_c 18.2407(16)
_cell_measurement_reflns_used 7004
_cell_measurement_temperature 123(2)
_cell_measurement_theta_max 24.90
_cell_measurement_theta_min 2.17
_cell_volume 2702.8(4)
_computing_cell_refinement 'Bruker SMART'
_computing_data_collection 'Bruker SMART'
_computing_data_reduction 'Bruker SAINT'
_computing_molecular_graphics 'Bruker SHELXTL'
_computing_publication_material 'Bruker SHELXTL'
_computing_structure_refinement 'SHELXL-97 (Sheldrick, 1997)'
_computing_structure_solution 'SHELXS-97 (Sheldrick, 1990)'
_diffrn_ambient_temperature 123(2)
_diffrn_detector_area_resol_mean 8.366
_diffrn_measured_fraction_theta_full 0.993
_diffrn_measured_fraction_theta_max 0.993
_diffrn_measurement_device_type 'CCD area detector'
_diffrn_measurement_method 'omega scans'
_diffrn_radiation_monochromator graphite
_diffrn_radiation_source 'fine-focus sealed tube'
_diffrn_radiation_type MoK\a
_diffrn_radiation_wavelength 0.71073
_diffrn_reflns_av_R_equivalents 0.0296
_diffrn_reflns_av_sigmaI/netI 0.0406
_diffrn_reflns_limit_h_max 14
_diffrn_reflns_limit_h_min -13
_diffrn_reflns_limit_k_max 17
_diffrn_reflns_limit_k_min -17
_diffrn_reflns_limit_l_max 22
_diffrn_reflns_limit_l_min -22
_diffrn_reflns_number 29530
_diffrn_reflns_theta_full 26.37
_diffrn_reflns_theta_max 26.37
_diffrn_reflns_theta_min 1.16
_diffrn_standards_decay_% 3
_diffrn_standards_number 123
_exptl_absorpt_coefficient_mu 0.261
_exptl_absorpt_correction_T_max 0.9744
_exptl_absorpt_correction_T_min 0.9258
_exptl_absorpt_correction_type empirical
_exptl_absorpt_process_details
;
SADABS; Sheldrick 1997
;
_exptl_crystal_colour yellow
_exptl_crystal_density_diffrn 1.444
_exptl_crystal_density_method 'not measured'
_exptl_crystal_description block
_exptl_crystal_F_000 1208
_exptl_crystal_size_max 0.30
_exptl_crystal_size_mid 0.20
_exptl_crystal_size_min 0.10
_refine_diff_density_max 0.908
_refine_diff_density_min -0.272
_refine_diff_density_rms 0.077
_refine_ls_extinction_method none
_refine_ls_goodness_of_fit_ref 1.028
_refine_ls_hydrogen_treatment constr
_refine_ls_matrix_type full
_refine_ls_number_parameters 781
_refine_ls_number_reflns 10958
_refine_ls_number_restraints 20
_refine_ls_restrained_S_all 1.028
_refine_ls_R_factor_all 0.0656
_refine_ls_R_factor_gt 0.0520
_refine_ls_shift/su_max 0.000
_refine_ls_shift/su_mean 0.000
_refine_ls_structure_factor_coef Fsqd
_refine_ls_weighting_details 'calc w=1/[\s^2^(Fo^2^)+(0.0783P)^2^+1.9096P] where P=(Fo^2^+2Fc^2^)/3'
_refine_ls_weighting_scheme calc
_refine_ls_wR_factor_gt 0.1371
_refine_ls_wR_factor_ref 0.1481
_reflns_number_gt 8857
_reflns_number_total 10958
_reflns_threshold_expression >2sigma(I)
_cod_data_source_file c1cc13476k.txt
_cod_data_source_block compound1
_cod_original_sg_symbol_H-M P-1
_cod_database_code 7106805

loop_
_symmetry_equiv_pos_as_xyz
'x, y, z'
'-x, -y, -z'

loop_
_atom_site_label
_atom_site_type_symbol
_atom_site_fract_x
_atom_site_fract_y
_atom_site_fract_z
_atom_site_U_iso_or_equiv
_atom_site_adp_type
_atom_site_occupancy
_atom_site_symmetry_multiplicity
_atom_site_calc_flag
_atom_site_refinement_flags
_atom_site_disorder_assembly
_atom_site_disorder_group
C1 C -0.0404(2) 0.30130(17) 0.35612(14) 0.0271(5) Uani 1 1 d . . .
C2 C -0.0085(2) 0.36203(17) 0.28589(14) 0.0239(5) Uani 1 1 d . . .
C3 C -0.0108(2) 0.46205(17) 0.28974(14) 0.0244(5) Uani 1 1 d . . .
H3 H 0.0087 0.5136 0.2469 0.029 Uiso 1 1 calc R . .
C4 C -0.0436(2) 0.47608(18) 0.36096(14) 0.0267(5) Uani 1 1 d . . .
C5 C 0.0140(2) 0.33138(17) 0.21452(14) 0.0243(5) Uani 1 1 d . . .
C6 C -0.0475(2) 0.40048(18) 0.14500(15) 0.0311(6) Uani 1 1 d . . .
C7 C -0.0033(2) 0.34822(19) 0.08028(15) 0.0324(6) Uani 1 1 d . . .
C8 C 0.0450(2) 0.23918(18) 0.12268(15) 0.0308(6) Uani 1 1 d . . .
C9 C 0.0750(2) 0.24428(17) 0.19926(13) 0.0237(5) Uani 1 1 d . . .
C10 C 0.2413(2) 0.16709(17) 0.29109(14) 0.0248(5) Uani 1 1 d . . .
C11 C 0.1560(2) 0.15916(17) 0.24598(13) 0.0227(5) Uani 1 1 d . . .
C12 C 0.1554(2) 0.05719(17) 0.24800(13) 0.0235(5) Uani 1 1 d . . .
H12 H 0.1041 0.0393 0.2185 0.028 Uiso 1 1 calc R . .
C13 C 0.2348(2) -0.01152(17) 0.29590(13) 0.0234(5) Uani 1 1 d . . .
C14 C -0.0550(3) 0.19396(18) 0.37711(16) 0.0363(6) Uani 1 1 d . . .
H14A H -0.0806 0.1787 0.3329 0.054 Uiso 1 1 calc R . .
H14B H -0.1173 0.1832 0.4197 0.054 Uiso 1 1 calc R . .
H14C H 0.0233 0.1498 0.3924 0.054 Uiso 1 1 calc R . .
C15 C 0.2739(2) 0.25805(18) 0.30298(16) 0.0313(6) Uani 1 1 d . . .
H15A H 0.2593 0.3135 0.2569 0.047 Uiso 1 1 calc R . .
H15B H 0.3606 0.2436 0.3135 0.047 Uiso 1 1 calc R . .
H15C H 0.2232 0.2769 0.3465 0.047 Uiso 1 1 calc R . .
C16 C -0.0612(2) 0.56762(19) 0.38318(14) 0.0288(5) Uani 1 1 d . . .
C17 C -0.0816(2) 0.64690(19) 0.39789(14) 0.0293(5) Uani 1 1 d . . .
C18 C -0.1063(2) 0.74408(18) 0.41338(14) 0.0274(5) Uani 1 1 d . . .
C19 C -0.0422(2) 0.8179(2) 0.37220(18) 0.0400(7) Uani 1 1 d . . .
H19 H 0.0175 0.8049 0.3326 0.048 Uiso 1 1 calc R . .
C20 C -0.0651(3) 0.9106(2) 0.3888(2) 0.0484(8) Uani 1 1 d . . .
H20 H -0.0204 0.9606 0.3610 0.058 Uiso 1 1 calc R . .
C21 C -0.1525(3) 0.9304(2) 0.44576(19) 0.0422(7) Uani 1 1 d . . .
H21 H -0.1681 0.9940 0.4568 0.051 Uiso 1 1 calc R . .
C22 C -0.2168(3) 0.8589(2) 0.48620(16) 0.0376(6) Uani 1 1 d . . .
H22 H -0.2771 0.8731 0.5252 0.045 Uiso 1 1 calc R . .
C23 C -0.1947(3) 0.76544(19) 0.47083(14) 0.0336(6) Uani 1 1 d . . .
H23 H -0.2397 0.7160 0.4994 0.040 Uiso 1 1 calc R . .
C24 C 0.2556(2) -0.12140(17) 0.31436(14) 0.0242(5) Uani 1 1 d . . .
C25 C 0.2586(2) -0.17068(18) 0.25789(15) 0.0299(5) Uani 1 1 d . . .
H25 H 0.2509 -0.1321 0.2064 0.036 Uiso 1 1 calc R . .
C26 C 0.2722(2) -0.27357(19) 0.27394(17) 0.0347(6) Uani 1 1 d . . .
H26 H 0.2731 -0.3044 0.2337 0.042 Uiso 1 1 calc R . .
C27 C 0.2847(2) -0.33323(19) 0.34933(17) 0.0352(6) Uani 1 1 d . . .
C28 C 0.2790(2) -0.28399(19) 0.40681(16) 0.0351(6) Uani 1 1 d . . .
H28 H 0.2842 -0.3221 0.4586 0.042 Uiso 1 1 calc R . .
C29 C 0.2661(2) -0.18081(19) 0.38952(15) 0.0303(5) Uani 1 1 d . . .
H29 H 0.2642 -0.1495 0.4296 0.036 Uiso 1 1 calc R . .
C30 C 0.3055(3) -0.4854(2) 0.3059(2) 0.0583(10) Uani 1 1 d . . .
H30A H 0.2244 -0.4669 0.2854 0.087 Uiso 1 1 calc R . .
H30B H 0.3263 -0.5585 0.3264 0.087 Uiso 1 1 calc R . .
H30C H 0.3667 -0.4638 0.2649 0.087 Uiso 1 1 calc R . .
C31 C 0.2968(5) -0.4955(2) 0.4424(3) 0.0918(17) Uani 1 1 d . . .
H31A H 0.3525 -0.4788 0.4722 0.138 Uiso 1 1 calc R . .
H31B H 0.3202 -0.5669 0.4435 0.138 Uiso 1 1 calc R . .
H31C H 0.2127 -0.4813 0.4646 0.138 Uiso 1 1 calc R . .
C32 C 0.3469(2) 0.21344(18) 0.71216(14) 0.0258(5) Uani 1 1 d . . .
C33 C 0.2792(2) 0.24726(17) 0.77188(13) 0.0235(5) Uani 1 1 d . A .
C34 C 0.2799(2) 0.35021(17) 0.76540(14) 0.0255(5) Uani 1 1 d . . .
H34 H 0.2375 0.3854 0.8014 0.031 Uiso 1 1 calc R . .
C35 C 0.3477(2) 0.39315(18) 0.70240(14) 0.0277(5) Uani 1 1 d . . .
C36 C 0.2053(2) 0.18860(17) 0.83161(13) 0.0243(5) Uani 1 1 d . . .
C40 C 0.2286(2) 0.09116(17) 0.87144(13) 0.0248(5) Uani 1 1 d . A .
C41 C 0.4549(2) 0.03284(17) 0.88462(14) 0.0263(5) Uani 1 1 d . A .
C42 C 0.3425(2) 0.01547(17) 0.87645(13) 0.0246(5) Uani 1 1 d . . .
C43 C 0.3465(2) -0.08677(17) 0.87672(14) 0.0274(5) Uani 1 1 d . A .
H43 H 0.2761 -0.1112 0.8721 0.033 Uiso 1 1 calc R . .
C44 C 0.4601(2) -0.14552(18) 0.88423(14) 0.0279(5) Uani 1 1 d . . .
C45 C 0.3657(2) 0.11297(18) 0.69606(15) 0.0314(6) Uani 1 1 d . . .
H45A H 0.4346 0.0677 0.7237 0.047 Uiso 1 1 calc R . .
H45B H 0.3835 0.1202 0.6410 0.047 Uiso 1 1 calc R . .
H45C H 0.2913 0.0851 0.7128 0.047 Uiso 1 1 calc R . .
C46 C 0.4887(2) 0.12712(19) 0.89105(16) 0.0337(6) Uani 1 1 d . . .
H46A H 0.5136 0.1659 0.8402 0.051 Uiso 1 1 calc R A .
H46B H 0.5567 0.1096 0.9243 0.051 Uiso 1 1 calc R . .
H46C H 0.4179 0.1674 0.9128 0.051 Uiso 1 1 calc R . .
C47 C 0.3665(2) 0.49386(19) 0.67833(15) 0.0304(5) Uani 1 1 d . . .
C48 C 0.3791(3) 0.5786(2) 0.65916(17) 0.0404(7) Uani 1 1 d . . .
C49 C 0.3954(2) 0.6826(2) 0.63758(15) 0.0330(6) Uani 1 1 d . . .
C50 C 0.3627(3) 0.7392(3) 0.69023(19) 0.0515(8) Uani 1 1 d . . .
H50 H 0.3300 0.7104 0.7400 0.062 Uiso 1 1 calc R . .
C51 C 0.3778(3) 0.8399(2) 0.6700(2) 0.0510(8) Uani 1 1 d . . .
H51 H 0.3575 0.8789 0.7063 0.061 Uiso 1 1 calc R . .
C52 C 0.4217(3) 0.8801(2) 0.5981(2) 0.0525(8) Uani 1 1 d . . .
H52 H 0.4302 0.9484 0.5843 0.063 Uiso 1 1 calc R . .
C53 C 0.4543(3) 0.8258(2) 0.54486(19) 0.0479(8) Uani 1 1 d . . .
H53 H 0.4852 0.8556 0.4949 0.057 Uiso 1 1 calc R . .
C54 C 0.4412(3) 0.7247(2) 0.56531(18) 0.0467(7) Uani 1 1 d . . .
H54 H 0.4640 0.6856 0.5291 0.056 Uiso 1 1 calc R . .
C55 C 0.4973(2) -0.25284(18) 0.88762(14) 0.0281(5) Uani 1 1 d . A .
C56 C 0.4103(3) -0.3100(2) 0.8881(2) 0.0475(8) Uani 1 1 d . . .
H56 H 0.3263 -0.2781 0.8861 0.057 Uiso 1 1 calc R A .
C57 C 0.4421(3) -0.4112(2) 0.8915(2) 0.0502(8) Uani 1 1 d . A .
H57 H 0.3803 -0.4476 0.8916 0.060 Uiso 1 1 calc R . .
C58 C 0.5643(3) -0.4601(2) 0.89477(16) 0.0348(6) Uani 1 1 d . . .
C59 C 0.6501(3) -0.4063(2) 0.8984(2) 0.0469(7) Uani 1 1 d . A .
H59 H 0.7335 -0.4389 0.9034 0.056 Uiso 1 1 calc R . .
C60 C 0.6164(3) -0.3048(2) 0.89494(19) 0.0459(7) Uani 1 1 d . . .
H60 H 0.6779 -0.2695 0.8977 0.055 Uiso 1 1 calc R A .
C61 C 0.5032(3) -0.6171(2) 0.8990(2) 0.0529(8) Uani 1 1 d . . .
H61A H 0.4452 -0.6120 0.9433 0.079 Uiso 1 1 calc R A .
H61B H 0.5408 -0.6877 0.9032 0.079 Uiso 1 1 calc R . .
H61C H 0.4597 -0.5894 0.8520 0.079 Uiso 1 1 calc R . .
C62 C 0.7184(3) -0.6149(3) 0.9129(2) 0.0616(10) Uani 1 1 d . . .
H62A H 0.7763 -0.5820 0.8749 0.092 Uiso 1 1 calc R A .
H62B H 0.7275 -0.6846 0.9103 0.092 Uiso 1 1 calc R . .
H62C H 0.7353 -0.6142 0.9641 0.092 Uiso 1 1 calc R . .
F1 F -0.0192(2) 0.49252(11) 0.12541(9) 0.0543(5) Uani 1 1 d . . .
F2 F -0.17087(16) 0.41507(16) 0.15621(11) 0.0589(5) Uani 1 1 d . . .
F3 F 0.09109(16) 0.38708(12) 0.03815(9) 0.0437(4) Uani 1 1 d . . .
F4 F -0.08885(16) 0.36035(12) 0.03267(10) 0.0486(4) Uani 1 1 d . . .
F5 F 0.13877(15) 0.19432(12) 0.08301(9) 0.0407(4) Uani 1 1 d . . .
F6 F -0.04669(15) 0.18619(12) 0.13126(10) 0.0436(4) Uani 1 1 d . . .
C37A C 0.0875(5) 0.2402(3) 0.8595(3) 0.0256(13) Uiso 0.680(19) 1 d PD A 1
C38A C 0.0194(7) 0.1557(5) 0.9048(4) 0.034(4) Uiso 0.680(19) 1 d PD A 1
C39A C 0.1233(5) 0.0630(3) 0.9252(4) 0.0288(13) Uiso 0.680(19) 1 d PD A 1
F7A F 0.0199(5) 0.3013(3) 0.8010(4) 0.0361(12) Uani 0.680(19) 1 d PD A 1
F8A F 0.0957(5) 0.2974(4) 0.9045(3) 0.0384(11) Uani 0.680(19) 1 d PD A 1
F9A F -0.0555(8) 0.1411(4) 0.8585(4) 0.0502(13) Uani 0.680(19) 1 d PD A 1
F10A F -0.0480(8) 0.1776(8) 0.9649(5) 0.051(2) Uani 0.680(19) 1 d PD A 1
F11A F 0.0895(6) -0.0179(3) 0.9129(5) 0.0468(15) Uani 0.680(19) 1 d PD A 1
F12A F 0.1432(6) 0.0402(5) 0.9985(3) 0.0462(13) Uani 0.680(19) 1 d PD A 1
C37B C 0.0648(9) 0.2387(6) 0.8453(6) 0.016(2) Uiso 0.320(19) 1 d PD A 2
C38B C 0.0092(11) 0.1573(7) 0.9039(6) 0.017(6) Uiso 0.320(19) 1 d PD A 2
C39B C 0.1054(8) 0.0610(5) 0.9092(6) 0.015(2) Uiso 0.320(19) 1 d PD A 2
F7B F 0.0025(11) 0.2739(16) 0.7822(7) 0.059(4) Uani 0.320(19) 1 d PD A 2
F8B F 0.0596(16) 0.3198(9) 0.8726(14) 0.070(6) Uani 0.320(19) 1 d PD A 2
F9B F -0.0975(11) 0.1504(7) 0.8826(10) 0.041(3) Uani 0.320(19) 1 d PD A 2
F10B F -0.017(2) 0.1791(14) 0.9718(7) 0.046(4) Uani 0.320(19) 1 d PD A 2
F11B F 0.0663(11) -0.0002(11) 0.8772(13) 0.051(4) Uani 0.320(19) 1 d PD A 2
F12B F 0.1247(11) 0.0093(12) 0.9836(9) 0.052(4) Uani 0.320(19) 1 d PD A 2
N1 N 0.3042(2) -0.43701(17) 0.36607(17) 0.0488(7) Uani 1 1 d . . .
N2 N 0.5954(2) -0.56225(19) 0.89710(17) 0.0511(7) Uani 1 1 d . A .
S1 S -0.07135(6) 0.36641(5) 0.42488(4) 0.03159(16) Uani 1 1 d . . .
S2 S 0.31701(5) 0.04896(4) 0.33652(3) 0.02595(15) Uani 1 1 d . . .
S3 S 0.41082(6) 0.30693(5) 0.64993(4) 0.02974(15) Uani 1 1 d . . .
S4 S 0.56509(6) -0.07508(5) 0.89136(4) 0.03028(15) Uani 1 1 d . A .

loop_
_atom_site_aniso_label
_atom_site_aniso_U_11
_atom_site_aniso_U_22
_atom_site_aniso_U_33
_atom_site_aniso_U_23
_atom_site_aniso_U_13
_atom_site_aniso_U_12
C1 0.0277(12) 0.0199(12) 0.0317(13) -0.0061(10) -0.0023(10) -0.0007(9)
C2 0.0223(11) 0.0171(11) 0.0309(12) -0.0054(9) -0.0055(9) 0.0004(9)
C3 0.0255(12) 0.0191(11) 0.0274(12) -0.0056(9) -0.0044(9) -0.0008(9)
C4 0.0290(12) 0.0211(12) 0.0284(12) -0.0050(10) -0.0050(10) -0.0014(9)
C5 0.0240(12) 0.0196(11) 0.0295(12) -0.0045(9) -0.0069(9) -0.0040(9)
C6 0.0372(14) 0.0206(12) 0.0339(14) -0.0065(10) -0.0116(11) 0.0021(10)
C7 0.0355(14) 0.0304(13) 0.0323(14) -0.0092(11) -0.0146(11) -0.0005(11)
C8 0.0342(14) 0.0242(12) 0.0368(14) -0.0118(11) -0.0106(11) -0.0020(10)
C9 0.0243(12) 0.0194(11) 0.0289(12) -0.0061(9) -0.0055(9) -0.0051(9)
C10 0.0253(12) 0.0191(11) 0.0295(12) -0.0071(9) -0.0046(9) -0.0009(9)
C11 0.0253(12) 0.0187(11) 0.0246(11) -0.0072(9) -0.0024(9) -0.0029(9)
C12 0.0256(12) 0.0204(11) 0.0266(12) -0.0091(9) -0.0020(9) -0.0048(9)
C13 0.0246(12) 0.0208(11) 0.0264(12) -0.0085(9) -0.0006(9) -0.0052(9)
C14 0.0412(15) 0.0217(13) 0.0412(15) -0.0044(11) 0.0067(12) -0.0062(11)
C15 0.0304(13) 0.0229(12) 0.0433(15) -0.0112(11) -0.0129(11) -0.0019(10)
C16 0.0313(13) 0.0280(13) 0.0260(12) -0.0076(10) -0.0023(10) -0.0026(10)
C17 0.0339(13) 0.0280(13) 0.0251(12) -0.0065(10) -0.0047(10) -0.0029(10)
C18 0.0315(13) 0.0230(12) 0.0276(12) -0.0056(10) -0.0087(10) -0.0024(10)
C19 0.0283(14) 0.0334(15) 0.0583(18) -0.0157(13) 0.0044(12) -0.0049(11)
C20 0.0357(16) 0.0317(15) 0.078(2) -0.0136(15) 0.0050(15) -0.0129(12)
C21 0.0401(16) 0.0284(14) 0.064(2) -0.0210(14) -0.0108(14) -0.0041(12)
C22 0.0488(17) 0.0324(14) 0.0326(14) -0.0147(12) -0.0037(12) -0.0012(12)
C23 0.0462(16) 0.0285(13) 0.0259(13) -0.0070(10) -0.0008(11) -0.0082(11)
C24 0.0201(11) 0.0196(11) 0.0321(13) -0.0063(10) -0.0018(9) -0.0025(9)
C25 0.0278(13) 0.0255(12) 0.0363(14) -0.0063(10) -0.0065(10) -0.0048(10)
C26 0.0314(14) 0.0248(13) 0.0509(17) -0.0148(12) -0.0063(12) -0.0034(10)
C27 0.0239(12) 0.0225(13) 0.0572(18) -0.0087(12) 0.0016(12) -0.0051(10)
C28 0.0297(13) 0.0255(13) 0.0402(15) 0.0015(11) 0.0048(11) -0.0018(10)
C29 0.0303(13) 0.0260(13) 0.0308(13) -0.0057(10) 0.0020(10) -0.0021(10)
C30 0.0516(19) 0.0257(15) 0.105(3) -0.0240(17) -0.0218(19) -0.0055(13)
C31 0.144(4) 0.0218(16) 0.084(3) -0.0003(17) 0.043(3) -0.007(2)
C32 0.0249(12) 0.0245(12) 0.0259(12) -0.0037(10) -0.0027(9) -0.0036(9)
C33 0.0240(12) 0.0202(11) 0.0245(12) -0.0034(9) -0.0032(9) -0.0027(9)
C34 0.0255(12) 0.0226(12) 0.0273(12) -0.0053(10) -0.0011(9) -0.0042(9)
C35 0.0244(12) 0.0254(12) 0.0318(13) -0.0039(10) -0.0044(10) -0.0049(10)
C36 0.0259(12) 0.0208(11) 0.0264(12) -0.0085(9) 0.0020(9) -0.0040(9)
C40 0.0274(12) 0.0205(11) 0.0270(12) -0.0083(9) 0.0030(9) -0.0056(9)
C41 0.0316(13) 0.0187(11) 0.0260(12) -0.0034(9) 0.0002(10) -0.0035(10)
C42 0.0299(12) 0.0183(11) 0.0235(12) -0.0034(9) 0.0003(9) -0.0038(9)
C43 0.0298(13) 0.0207(12) 0.0311(13) -0.0061(10) 0.0000(10) -0.0054(10)
C44 0.0310(13) 0.0212(12) 0.0300(13) -0.0051(10) -0.0029(10) -0.0034(10)
C45 0.0370(14) 0.0272(13) 0.0289(13) -0.0096(10) 0.0012(11) -0.0028(11)
C46 0.0358(14) 0.0258(13) 0.0414(15) -0.0088(11) -0.0040(11) -0.0091(11)
C47 0.0274(13) 0.0278(13) 0.0333(14) -0.0018(11) -0.0025(10) -0.0070(10)
C48 0.0336(15) 0.0396(17) 0.0438(16) -0.0022(13) -0.0039(12) -0.0088(12)
C49 0.0289(13) 0.0311(14) 0.0374(15) -0.0051(11) -0.0051(11) -0.0059(11)
C50 0.0545(19) 0.0501(19) 0.0485(18) -0.0114(15) 0.0035(15) -0.0130(15)
C51 0.0525(19) 0.0411(17) 0.062(2) -0.0205(16) -0.0023(16) -0.0070(14)
C52 0.0457(18) 0.0341(16) 0.076(2) -0.0007(16) -0.0207(16) -0.0113(14)
C53 0.0521(19) 0.0416(17) 0.0471(18) 0.0025(14) -0.0088(14) -0.0178(14)
C54 0.0540(19) 0.0443(17) 0.0422(17) -0.0054(14) -0.0018(14) -0.0185(14)
C55 0.0306(13) 0.0227(12) 0.0304(13) -0.0076(10) -0.0058(10) -0.0008(10)
C56 0.0377(16) 0.0327(15) 0.071(2) -0.0124(15) -0.0160(15) 0.0008(12)
C57 0.0440(17) 0.0344(16) 0.075(2) -0.0118(15) -0.0205(16) -0.0078(13)
C58 0.0368(14) 0.0311(14) 0.0384(15) -0.0140(12) -0.0127(11) 0.0016(11)
C59 0.0367(16) 0.0349(16) 0.070(2) -0.0185(15) -0.0088(15) -0.0004(12)
C60 0.0368(15) 0.0355(16) 0.068(2) -0.0177(15) -0.0021(14) -0.0071(12)
C61 0.058(2) 0.0307(16) 0.073(2) -0.0164(15) -0.0185(17) -0.0013(14)
C62 0.055(2) 0.0418(18) 0.093(3) -0.0326(19) -0.0335(19) 0.0148(15)
F1 0.1083(16) 0.0202(8) 0.0342(9) -0.0019(7) -0.0235(9) -0.0081(9)
F2 0.0340(9) 0.0816(14) 0.0513(11) -0.0200(10) -0.0164(8) 0.0202(9)
F3 0.0538(10) 0.0367(9) 0.0376(9) -0.0046(7) -0.0038(7) -0.0087(8)
F4 0.0583(11) 0.0407(9) 0.0509(10) -0.0173(8) -0.0347(8) 0.0062(8)
F5 0.0476(9) 0.0381(9) 0.0362(9) -0.0182(7) -0.0104(7) 0.0073(7)
F6 0.0492(10) 0.0355(9) 0.0545(10) -0.0126(8) -0.0205(8) -0.0149(7)
F7A 0.0281(19) 0.0275(17) 0.038(2) 0.0074(14) 0.0005(15) 0.0026(12)
F8A 0.049(2) 0.025(2) 0.044(2) -0.0199(15) 0.0182(15) -0.0114(16)
F9A 0.036(3) 0.044(2) 0.067(3) 0.0023(18) -0.014(2) -0.016(2)
F10A 0.044(3) 0.032(2) 0.058(4) -0.001(2) 0.025(2) 0.0024(16)
F11A 0.036(2) 0.0229(16) 0.082(4) -0.019(2) 0.016(2) -0.0121(14)
F12A 0.044(2) 0.046(3) 0.0308(17) 0.0036(17) 0.0060(14) 0.0049(19)
F7B 0.028(4) 0.081(9) 0.040(5) 0.018(5) -0.007(3) 0.007(5)
F8B 0.067(8) 0.023(4) 0.116(14) -0.031(6) 0.051(8) -0.014(5)
F9B 0.018(4) 0.027(3) 0.074(7) 0.002(4) -0.017(4) -0.010(3)
F10B 0.101(12) 0.022(4) 0.010(4) -0.010(3) 0.007(5) -0.004(7)
F11B 0.032(4) 0.035(5) 0.103(10) -0.044(6) 0.011(5) -0.015(4)
F12B 0.031(4) 0.042(6) 0.050(7) 0.027(5) 0.009(4) 0.006(4)
N1 0.0472(15) 0.0208(11) 0.0733(19) -0.0076(12) 0.0016(13) -0.0051(10)
N2 0.0508(15) 0.0320(13) 0.0737(19) -0.0167(13) -0.0257(14) 0.0012(11)
S1 0.0379(4) 0.0243(3) 0.0286(3) -0.0059(2) 0.0027(3) -0.0019(3)
S2 0.0283(3) 0.0188(3) 0.0314(3) -0.0074(2) -0.0093(2) -0.0008(2)
S3 0.0278(3) 0.0313(3) 0.0278(3) -0.0048(3) 0.0036(2) -0.0074(3)
S4 0.0286(3) 0.0228(3) 0.0382(4) -0.0059(3) -0.0056(3) -0.0029(2)

loop_
_atom_type_symbol
_atom_type_description
_atom_type_scat_dispersion_real
_atom_type_scat_dispersion_imag
_atom_type_scat_source
C C 0.0033 0.0016 'International Tables Vol C Tables 4.2.6.8 and 6.1.1.4'
H H 0.0000 0.0000 'International Tables Vol C Tables 4.2.6.8 and 6.1.1.4'
N N 0.0061 0.0033 'International Tables Vol C Tables 4.2.6.8 and 6.1.1.4'
F F 0.0171 0.0103 'International Tables Vol C Tables 4.2.6.8 and 6.1.1.4'
S S 0.1246 0.1234 'International Tables Vol C Tables 4.2.6.8 and 6.1.1.4'

loop_
_geom_angle_atom_site_label_1
_geom_angle_atom_site_label_2
_geom_angle_atom_site_label_3
_geom_angle
_geom_angle_site_symmetry_1
_geom_angle_site_symmetry_3
_geom_angle_publ_flag
C2 C1 C14 129.8(2) . . ?
C2 C1 S1 111.05(17) . . ?
C14 C1 S1 119.09(19) . . ?
C1 C2 C3 112.1(2) . . ?
C1 C2 C5 124.5(2) . . ?
C3 C2 C5 123.2(2) . . ?
C4 C3 C2 113.3(2) . . ?
C4 C3 H3 123.3 . . ?
C2 C3 H3 123.3 . . ?
C3 C4 C16 127.4(2) . . ?
C3 C4 S1 110.84(18) . . ?
C16 C4 S1 121.67(19) . . ?
C9 C5 C2 130.9(2) . . ?
C9 C5 C6 110.4(2) . . ?
C2 C5 C6 118.4(2) . . ?
F1 C6 F2 106.1(2) . . ?
F1 C6 C5 113.2(2) . . ?
F2 C6 C5 111.6(2) . . ?
F1 C6 C7 110.1(2) . . ?
F2 C6 C7 110.4(2) . . ?
C5 C6 C7 105.45(19) . . ?
F4 C7 F3 106.9(2) . . ?
F4 C7 C8 114.8(2) . . ?
F3 C7 C8 108.7(2) . . ?
F4 C7 C6 113.4(2) . . ?
F3 C7 C6 109.3(2) . . ?
C8 C7 C6 103.5(2) . . ?
F5 C8 F6 106.23(19) . . ?
F5 C8 C9 114.7(2) . . ?
F6 C8 C9 110.3(2) . . ?
F5 C8 C7 112.3(2) . . ?
F6 C8 C7 108.4(2) . . ?
C9 C8 C7 104.91(19) . . ?
C5 C9 C11 130.3(2) . . ?
C5 C9 C8 110.2(2) . . ?
C11 C9 C8 119.4(2) . . ?
C11 C10 C15 129.9(2) . . ?
C11 C10 S2 109.81(17) . . ?
C15 C10 S2 120.24(18) . . ?
C10 C11 C12 112.8(2) . . ?
C10 C11 C9 124.8(2) . . ?
C12 C11 C9 122.4(2) . . ?
C13 C12 C11 113.9(2) . . ?
C13 C12 H12 123.0 . . ?
C11 C12 H12 123.0 . . ?
C12 C13 C24 129.0(2) . . ?
C12 C13 S2 109.88(17) . . ?
C24 C13 S2 121.15(17) . . ?
C1 C14 H14A 109.5 . . ?
C1 C14 H14B 109.5 . . ?
H14A C14 H14B 109.5 . . ?
C1 C14 H14C 109.5 . . ?
H14A C14 H14C 109.5 . . ?
H14B C14 H14C 109.5 . . ?
C10 C15 H15A 109.5 . . ?
C10 C15 H15B 109.5 . . ?
H15A C15 H15B 109.5 . . ?
C10 C15 H15C 109.5 . . ?
H15A C15 H15C 109.5 . . ?
H15B C15 H15C 109.5 . . ?
C17 C16 C4 175.5(3) . . ?
C16 C17 C18 178.4(3) . . ?
C19 C18 C23 118.9(2) . . ?
C19 C18 C17 120.7(2) . . ?
C23 C18 C17 120.4(2) . . ?
C20 C19 C18 120.2(3) . . ?
C20 C19 H19 119.9 . . ?
C18 C19 H19 119.9 . . ?
C21 C20 C19 120.2(3) . . ?
C21 C20 H20 119.9 . . ?
C19 C20 H20 119.9 . . ?
C22 C21 C20 120.2(3) . . ?
C22 C21 H21 119.9 . . ?
C20 C21 H21 119.9 . . ?
C21 C22 C23 120.5(3) . . ?
C21 C22 H22 119.8 . . ?
C23 C22 H22 119.8 . . ?
C22 C23 C18 120.0(3) . . ?
C22 C23 H23 120.0 . . ?
C18 C23 H23 120.0 . . ?
C25 C24 C29 117.0(2) . . ?
C25 C24 C13 120.9(2) . . ?
C29 C24 C13 122.0(2) . . ?
C26 C25 C24 122.3(2) . . ?
C26 C25 H25 118.9 . . ?
C24 C25 H25 118.9 . . ?
C25 C26 C27 120.6(3) . . ?
C25 C26 H26 119.7 . . ?
C27 C26 H26 119.7 . . ?
N1 C27 C28 121.1(3) . . ?
N1 C27 C26 121.4(3) . . ?
C28 C27 C26 117.5(2) . . ?
C29 C28 C27 121.1(3) . . ?
C29 C28 H28 119.5 . . ?
C27 C28 H28 119.5 . . ?
C28 C29 C24 121.5(2) . . ?
C28 C29 H29 119.2 . . ?
C24 C29 H29 119.2 . . ?
N1 C30 H30A 109.5 . . ?
N1 C30 H30B 109.5 . . ?
H30A C30 H30B 109.5 . . ?
N1 C30 H30C 109.5 . . ?
H30A C30 H30C 109.5 . . ?
H30B C30 H30C 109.5 . . ?
N1 C31 H31A 109.5 . . ?
N1 C31 H31B 109.5 . . ?
H31A C31 H31B 109.5 . . ?
N1 C31 H31C 109.5 . . ?
H31A C31 H31C 109.5 . . ?
H31B C31 H31C 109.5 . . ?
C33 C32 C45 129.3(2) . . ?
C33 C32 S3 110.83(18) . . ?
C45 C32 S3 119.81(18) . . ?
C32 C33 C34 112.4(2) . . ?
C32 C33 C36 124.6(2) . . ?
C34 C33 C36 122.8(2) . . ?
C35 C34 C33 113.4(2) . . ?
C35 C34 H34 123.3 . . ?
C33 C34 H34 123.3 . . ?
C34 C35 C47 128.0(2) . . ?
C34 C35 S3 110.39(18) . . ?
C47 C35 S3 121.61(19) . . ?
C40 C36 C33 131.1(2) . . ?
C40 C36 C37A 110.3(2) . . ?
C33 C36 C37A 118.6(2) . . ?
C40 C36 C37B 111.0(3) . . ?
C33 C36 C37B 117.2(3) . . ?
C36 C40 C42 130.6(2) . . ?
C36 C40 C39A 112.1(3) . . ?
C42 C40 C39A 116.8(3) . . ?
C36 C40 C39B 108.6(3) . . ?
C42 C40 C39B 120.5(3) . . ?
C42 C41 C46 129.3(2) . . ?
C42 C41 S4 110.63(17) . . ?
C46 C41 S4 119.99(19) . . ?
C41 C42 C43 112.6(2) . . ?
C41 C42 C40 124.3(2) . . ?
C43 C42 C40 123.0(2) . . ?
C44 C43 C42 113.9(2) . . ?
C44 C43 H43 123.1 . . ?
C42 C43 H43 123.1 . . ?
C43 C44 C55 128.5(2) . . ?
C43 C44 S4 109.93(18) . . ?
C55 C44 S4 121.58(18) . . ?
C32 C45 H45A 109.5 . . ?
C32 C45 H45B 109.5 . . ?
H45A C45 H45B 109.5 . . ?
C32 C45 H45C 109.5 . . ?
H45A C45 H45C 109.5 . . ?
H45B C45 H45C 109.5 . . ?
C41 C46 H46A 109.5 . . ?
C41 C46 H46B 109.5 . . ?
H46A C46 H46B 109.5 . . ?
C41 C46 H46C 109.5 . . ?
H46A C46 H46C 109.5 . . ?
H46B C46 H46C 109.5 . . ?
C48 C47 C35 178.2(3) . . ?
C47 C48 C49 178.5(3) . . ?
C54 C49 C50 120.0(3) . . ?
C54 C49 C48 120.6(3) . . ?
C50 C49 C48 119.4(3) . . ?
C49 C50 C51 119.9(3) . . ?
C49 C50 H50 120.0 . . ?
C51 C50 H50 120.0 . . ?
C52 C51 C50 119.0(3) . . ?
C52 C51 H51 120.5 . . ?
C50 C51 H51 120.5 . . ?
C51 C52 C53 122.2(3) . . ?
C51 C52 H52 118.9 . . ?
C53 C52 H52 118.9 . . ?
C52 C53 C54 118.9(3) . . ?
C52 C53 H53 120.5 . . ?
C54 C53 H53 120.5 . . ?
C49 C54 C53 120.0(3) . . ?
C49 C54 H54 120.0 . . ?
C53 C54 H54 120.0 . . ?
C60 C55 C56 115.8(2) . . ?
C60 C55 C44 123.4(2) . . ?
C56 C55 C44 120.7(2) . . ?
C57 C56 C55 122.2(3) . . ?
C57 C56 H56 118.9 . . ?
C55 C56 H56 118.9 . . ?
C56 C57 C58 120.3(3) . . ?
C56 C57 H57 119.8 . . ?
C58 C57 H57 119.8 . . ?
C59 C58 C57 118.1(3) . . ?
C59 C58 N2 122.1(3) . . ?
C57 C58 N2 119.8(3) . . ?
C58 C59 C60 120.6(3) . . ?
C58 C59 H59 119.7 . . ?
C60 C59 H59 119.7 . . ?
C55 C60 C59 122.8(3) . . ?
C55 C60 H60 118.6 . . ?
C59 C60 H60 118.6 . . ?
N2 C61 H61A 109.5 . . ?
N2 C61 H61B 109.5 . . ?
H61A C61 H61B 109.5 . . ?
N2 C61 H61C 109.5 . . ?
H61A C61 H61C 109.5 . . ?
H61B C61 H61C 109.5 . . ?
N2 C62 H62A 109.5 . . ?
N2 C62 H62B 109.5 . . ?
H62A C62 H62B 109.5 . . ?
N2 C62 H62C 109.5 . . ?
H62A C62 H62C 109.5 . . ?
H62B C62 H62C 109.5 . . ?
F8A C37A F7A 106.0(3) . . ?
F8A C37A C36 114.8(4) . . ?
F7A C37A C36 112.0(4) . . ?
F8A C37A C38A 109.2(4) . . ?
F7A C37A C38A 109.5(5) . . ?
C36 C37A C38A 105.3(4) . . ?
F10A C38A F9A 108.0(6) . . ?
F10A C38A C39A 113.8(6) . . ?
F9A C38A C39A 110.0(5) . . ?
F10A C38A C37A 112.6(6) . . ?
F9A C38A C37A 108.9(5) . . ?
C39A C38A C37A 103.5(5) . . ?
F12A C39A F11A 106.8(4) . . ?
F12A C39A C40 115.1(5) . . ?
F11A C39A C40 110.7(4) . . ?
F12A C39A C38A 110.6(5) . . ?
F11A C39A C38A 109.5(5) . . ?
C40 C39A C38A 104.1(4) . . ?
F7B C37B F8B 105.3(8) . . ?
F7B C37B C38B 111.4(9) . . ?
F8B C37B C38B 111.5(8) . . ?
F7B C37B C36 114.8(7) . . ?
F8B C37B C36 108.7(7) . . ?
C38B C37B C36 105.2(6) . . ?
F9B C38B F10B 105.6(12) . . ?
F9B C38B C37B 110.9(9) . . ?
F10B C38B C37B 111.3(11) . . ?
F9B C38B C39B 112.5(8) . . ?
F10B C38B C39B 111.4(11) . . ?
C37B C38B C39B 105.2(8) . . ?
F11B C39B F12B 106.6(8) . . ?
F11B C39B C38B 109.6(8) . . ?
F12B C39B C38B 111.7(8) . . ?
F11B C39B C40 113.9(7) . . ?
F12B C39B C40 107.3(7) . . ?
C38B C39B C40 107.8(6) . . ?
C27 N1 C31 120.9(3) . . ?
C27 N1 C30 119.8(3) . . ?
C31 N1 C30 117.9(3) . . ?
C58 N2 C61 120.4(3) . . ?
C58 N2 C62 118.8(3) . . ?
C61 N2 C62 119.7(3) . . ?
C1 S1 C4 92.73(12) . . ?
C10 S2 C13 93.49(11) . . ?
C32 S3 C35 92.99(12) . . ?
C41 S4 C44 92.97(12) . . ?

loop_
_geom_bond_atom_site_label_1
_geom_bond_atom_site_label_2
_geom_bond_distance
_geom_bond_site_symmetry_2
_geom_bond_publ_flag
C1 C2 1.385(3) . ?
C1 C14 1.499(3) . ?
C1 S1 1.712(2) . ?
C2 C3 1.429(3) . ?
C2 C5 1.459(3) . ?
C3 C4 1.362(3) . ?
C3 H3 0.9500 . ?
C4 C16 1.426(3) . ?
C4 S1 1.726(2) . ?
C5 C9 1.353(3) . ?
C5 C6 1.507(3) . ?
C6 F1 1.348(3) . ?
C6 F2 1.351(3) . ?
C6 C7 1.536(4) . ?
C7 F4 1.326(3) . ?
C7 F3 1.354(3) . ?
C7 C8 1.530(3) . ?
C8 F5 1.342(3) . ?
C8 F6 1.371(3) . ?
C8 C9 1.501(3) . ?
C9 C11 1.462(3) . ?
C10 C11 1.379(3) . ?
C10 C15 1.488(3) . ?
C10 S2 1.725(2) . ?
C11 C12 1.432(3) . ?
C12 C13 1.356(3) . ?
C12 H12 0.9500 . ?
C13 C24 1.465(3) . ?
C13 S2 1.732(2) . ?
C14 H14A 0.9800 . ?
C14 H14B 0.9800 . ?
C14 H14C 0.9800 . ?
C15 H15A 0.9800 . ?
C15 H15B 0.9800 . ?
C15 H15C 0.9800 . ?
C16 C17 1.191(3) . ?
C17 C18 1.439(3) . ?
C18 C19 1.390(4) . ?
C18 C23 1.399(4) . ?
C19 C20 1.388(4) . ?
C19 H19 0.9500 . ?
C20 C21 1.380(4) . ?
C20 H20 0.9500 . ?
C21 C22 1.364(4) . ?
C21 H21 0.9500 . ?
C22 C23 1.388(4) . ?
C22 H22 0.9500 . ?
C23 H23 0.9500 . ?
C24 C25 1.388(3) . ?
C24 C29 1.399(3) . ?
C25 C26 1.378(3) . ?
C25 H25 0.9500 . ?
C26 C27 1.405(4) . ?
C26 H26 0.9500 . ?
C27 N1 1.385(3) . ?
C27 C28 1.399(4) . ?
C28 C29 1.382(4) . ?
C28 H28 0.9500 . ?
C29 H29 0.9500 . ?
C30 N1 1.443(4) . ?
C30 H30A 0.9800 . ?
C30 H30B 0.9800 . ?
C30 H30C 0.9800 . ?
C31 N1 1.411(5) . ?
C31 H31A 0.9800 . ?
C31 H31B 0.9800 . ?
C31 H31C 0.9800 . ?
C32 C33 1.383(3) . ?
C32 C45 1.493(3) . ?
C32 S3 1.713(2) . ?
C33 C34 1.428(3) . ?
C33 C36 1.463(3) . ?
C34 C35 1.366(3) . ?
C34 H34 0.9500 . ?
C35 C47 1.423(3) . ?
C35 S3 1.731(3) . ?
C36 C40 1.351(3) . ?
C36 C37A 1.465(5) . ?
C36 C37B 1.597(9) . ?
C40 C42 1.468(3) . ?
C40 C39A 1.489(5) . ?
C40 C39B 1.558(8) . ?
C41 C42 1.370(3) . ?
C41 C46 1.501(3) . ?
C41 S4 1.723(2) . ?
C42 C43 1.434(3) . ?
C43 C44 1.358(3) . ?
C43 H43 0.9500 . ?
C44 C55 1.467(3) . ?
C44 S4 1.739(3) . ?
C45 H45A 0.9800 . ?
C45 H45B 0.9800 . ?
C45 H45C 0.9800 . ?
C46 H46A 0.9800 . ?
C46 H46B 0.9800 . ?
C46 H46C 0.9800 . ?
C47 C48 1.186(4) . ?
C48 C49 1.459(4) . ?
C49 C54 1.374(4) . ?
C49 C50 1.381(4) . ?
C50 C51 1.410(4) . ?
C50 H50 0.9500 . ?
C51 C52 1.355(5) . ?
C51 H51 0.9500 . ?
C52 C53 1.367(5) . ?
C52 H52 0.9500 . ?
C53 C54 1.408(4) . ?
C53 H53 0.9500 . ?
C54 H54 0.9500 . ?
C55 C60 1.377(4) . ?
C55 C56 1.395(4) . ?
C56 C57 1.382(4) . ?
C56 H56 0.9500 . ?
C57 C58 1.393(4) . ?
C57 H57 0.9500 . ?
C58 C59 1.370(4) . ?
C58 N2 1.397(4) . ?
C59 C60 1.386(4) . ?
C59 H59 0.9500 . ?
C60 H60 0.9500 . ?
C61 N2 1.415(4) . ?
C61 H61A 0.9800 . ?
C61 H61B 0.9800 . ?
C61 H61C 0.9800 . ?
C62 N2 1.437(4) . ?
C62 H62A 0.9800 . ?
C62 H62B 0.9800 . ?
C62 H62C 0.9800 . ?
C37A F8A 1.325(7) . ?
C37A F7A 1.363(6) . ?
C37A C38A 1.546(7) . ?
C38A F10A 1.322(7) . ?
C38A F9A 1.346(8) . ?
C38A C39A 1.541(7) . ?
C39A F12A 1.322(7) . ?
C39A F11A 1.362(6) . ?
C37B F7B 1.338(11) . ?
C37B F8B 1.358(11) . ?
C37B C38B 1.524(11) . ?
C38B F9B 1.335(12) . ?
C38B F10B 1.339(11) . ?
C38B C39B 1.527(11) . ?
C39B F11B 1.340(11) . ?
C39B F12B 1.368(11) . ?
